data_2017801
loop_
_publ_author_name
'F\"orster, Christoph'
'Siebler, Daniel'
'Heinze, Katja'

_publ_section_title
;
 Ferrocene compounds: methyl 1'-aminoferrocene-1-carboxylate
;
_journal_coeditor_code EM3033
_journal_issue 9
_journal_name_full 'Acta Crystallographica Section C'
_journal_page_first m235
_journal_page_last m237
_journal_paper_doi 10.1107/S0108270110025746
_journal_volume 66
_journal_year 2010
_chemical_formula_iupac '[Fe (C5 H6 N) (C7 H7 O2)]'
_chemical_formula_moiety 'C12 H13 Fe N O2'
_chemical_formula_sum 'C12 H13 Fe N O2'
_chemical_formula_weight 259.08
_chemical_name_common Methyl-1'-aminoferrocene-1-carboxylate
_chemical_name_systematic
;
Methyl 1'-aminoferrocene-1-carboxylate
;
_space_group_IT_number 14
_symmetry_cell_setting monoclinic
_symmetry_space_group_name_Hall '-P 2ybc'
_symmetry_space_group_name_H-M 'P 1 21/c 1'
_atom_sites_solution_hydrogens geom
_atom_sites_solution_primary direct
_atom_sites_solution_secondary difmap
_cell_angle_alpha 90.00
_cell_angle_beta 106.1201(7)
_cell_angle_gamma 90.00
_cell_formula_units_Z 4
_cell_length_a 13.72031(18)
_cell_length_b 7.34436(10)
_cell_length_c 11.04962(14)
_cell_measurement_reflns_used 9950
_cell_measurement_temperature 173(2)
_cell_measurement_theta_max 28.435
_cell_measurement_theta_min 3.091
_cell_volume 1069.66(2)
_computing_cell_refinement 'APEX2 (Bruker, 2006)'
_computing_data_collection 'APEX2 (Bruker, 2006)'
_computing_data_reduction 'APEX2 (Bruker, 2006)'
_computing_molecular_graphics 'Mercury (Version 2.3; Macrae <i>et al.</i>,  2006)'
_computing_publication_material 'SHELXTL (Sheldrick, 2008)'
_computing_structure_refinement 'SHELXTL (Sheldrick, 2008)'
_computing_structure_solution 'SHELXTL (Sheldrick, 2008)'
_diffrn_ambient_temperature 173(2)
_diffrn_measured_fraction_theta_full 0.988
_diffrn_measured_fraction_theta_max 0.988
_diffrn_measurement_device_type 'Bruker SMART CCD area-detector'
_diffrn_measurement_method '\w and \f'
_diffrn_radiation_monochromator graphite
_diffrn_radiation_source 'fine-focus sealed tube'
_diffrn_radiation_type MoK\a
_diffrn_radiation_wavelength 0.71073
_diffrn_reflns_av_R_equivalents 0.0766
_diffrn_reflns_av_sigmaI/netI 0.0301
_diffrn_reflns_limit_h_max 18
_diffrn_reflns_limit_h_min -18
_diffrn_reflns_limit_k_max 9
_diffrn_reflns_limit_k_min -9
_diffrn_reflns_limit_l_max 14
_diffrn_reflns_limit_l_min -14
_diffrn_reflns_number 25686
_diffrn_reflns_theta_full 28.86
_diffrn_reflns_theta_max 28.86
_diffrn_reflns_theta_min 3.09
_exptl_absorpt_coefficient_mu 1.391
_exptl_absorpt_correction_T_max 0.8968
_exptl_absorpt_correction_T_min 0.6803
_exptl_absorpt_correction_type multi-scan
_exptl_absorpt_process_details '(MULABS; Spek, 2003)'
_exptl_crystal_colour orange
_exptl_crystal_density_diffrn 1.609
_exptl_crystal_density_method 'not measured'
_exptl_crystal_description plate
_exptl_crystal_F_000 536
_exptl_crystal_size_max 0.30
_exptl_crystal_size_mid 0.20
_exptl_crystal_size_min 0.08
_refine_diff_density_max 0.328
_refine_diff_density_min -0.335
_refine_ls_extinction_method none
_refine_ls_goodness_of_fit_ref 1.065
_refine_ls_hydrogen_treatment mixed
_refine_ls_matrix_type full
_refine_ls_number_parameters 153
_refine_ls_number_reflns 2763
_refine_ls_number_restraints 2
_refine_ls_restrained_S_all 1.066
_refine_ls_R_factor_all 0.0307
_refine_ls_R_factor_gt 0.0267
_refine_ls_shift/su_max 0.000
_refine_ls_shift/su_mean 0.000
_refine_ls_structure_factor_coef Fsqd
_refine_ls_weighting_details 'calc w = 1/[\s^2^(Fo^2^)+(0.0392P)^2^+0.0934P] where P=(Fo^2^+2Fc^2^)/3'
_refine_ls_weighting_scheme calc
_refine_ls_wR_factor_gt 0.0691
_refine_ls_wR_factor_ref 0.0706
_reflns_number_gt 2425
_reflns_number_total 2763
_reflns_threshold_expression I>2\s(I)
_cod_data_source_file em3033.cif
_cod_data_source_block I
_cod_original_cell_volume 1069.66(3)
_cod_original_sg_symbol_H-M P21/c
_cod_database_code 2017801
_cod_database_fobs_code 2017801

loop_
_symmetry_equiv_pos_as_xyz
'x, y, z'
'-x, y+1/2, -z+1/2'
'-x, -y, -z'
'x, -y-1/2, z-1/2'

loop_
_atom_site_type_symbol
_atom_site_label
_atom_site_fract_x
_atom_site_fract_y
_atom_site_fract_z
_atom_site_U_iso_or_equiv
_atom_site_adp_type
_atom_site_calc_flag
_atom_site_refinement_flags
_atom_site_occupancy
_atom_site_disorder_assembly
_atom_site_disorder_group
Fe Fe1 0.318458(14) 0.01441(2) 0.576038(17) 0.01770(8) Uani d . 1 . .
C C1 0.25803(11) 0.1302(2) 0.71354(14) 0.0259(3) Uani d . 1 . .
C C2 0.26476(12) 0.2588(2) 0.62054(15) 0.0293(3) Uani d . 1 . .
H H2A 0.2069 0.3295 0.5656 0.035 Uiso calc R 1 . .
C C3 0.36877(12) 0.2724(2) 0.62021(16) 0.0309(3) Uani d . 1 . .
H H3A 0.3968 0.3559 0.5667 0.037 Uiso calc R 1 . .
C C4 0.42497(12) 0.1483(2) 0.71119(15) 0.0299(3) Uani d . 1 . .
H H4A 0.4999 0.1281 0.7327 0.036 Uiso calc R 1 . .
C C5 0.35674(12) 0.0584(2) 0.76753(14) 0.0270(3) Uani d . 1 . .
H H5A 0.3752 -0.0375 0.8342 0.032 Uiso calc R 1 . .
C C6 0.21889(11) -0.17557(19) 0.47933(13) 0.0219(3) Uani d . 1 . .
C C7 0.24208(12) -0.0472(2) 0.39320(13) 0.0244(3) Uani d . 1 . .
H H7A 0.1924 0.0331 0.3332 0.029 Uiso calc R 1 . .
C C8 0.34813(12) -0.0548(2) 0.40876(14) 0.0275(3) Uani d . 1 . .
H H8A 0.3865 0.0211 0.3624 0.033 Uiso calc R 1 . .
C C9 0.39128(11) -0.1850(2) 0.50437(14) 0.0269(3) Uani d . 1 . .
H H9A 0.4649 -0.2166 0.5358 0.032 Uiso calc R 1 . .
C C10 0.31205(11) -0.25978(19) 0.54913(14) 0.0238(3) Uani d . 1 . .
H H10A 0.3197 -0.3549 0.6159 0.029 Uiso calc R 1 . .
C C11 0.11676(11) -0.20298(19) 0.49409(13) 0.0228(3) Uani d . 1 . .
O O1 0.11666(8) -0.30407(15) 0.59491(10) 0.0294(2) Uani d . 1 . .
O O2 0.03996(8) -0.14231(18) 0.42246(10) 0.0368(3) Uani d . 1 . .
C C12 0.01896(12) -0.3250(2) 0.61994(16) 0.0350(4) Uani d . 1 . .
H H12A 0.0266 -0.4010 0.6949 0.053 Uiso calc R 1 . .
H H12B -0.0287 -0.3831 0.5475 0.053 Uiso calc R 1 . .
H H12C -0.0070 -0.2051 0.6344 0.053 Uiso calc R 1 . .
N N1 0.17156(11) 0.0860(2) 0.75051(16) 0.0377(4) Uani d D 1 . .
H H1 0.1183(14) 0.108(3) 0.694(2) 0.069(8) Uiso d D 1 . .
H H2 0.1724(18) -0.021(2) 0.784(2) 0.058(8) Uiso d D 1 . .

loop_
_atom_site_aniso_label
_atom_site_aniso_U_11
_atom_site_aniso_U_22
_atom_site_aniso_U_33
_atom_site_aniso_U_12
_atom_site_aniso_U_13
_atom_site_aniso_U_23
Fe1 0.01891(12) 0.01568(11) 0.01822(12) -0.00004(7) 0.00467(8) -0.00151(7)
C1 0.0234(7) 0.0276(7) 0.0276(7) -0.0006(6) 0.0085(6) -0.0113(6)
C2 0.0310(8) 0.0196(7) 0.0356(8) 0.0060(6) 0.0064(7) -0.0049(6)
C3 0.0346(9) 0.0206(7) 0.0397(9) -0.0073(6) 0.0140(7) -0.0087(6)
C4 0.0217(7) 0.0335(8) 0.0333(8) -0.0035(6) 0.0059(6) -0.0149(6)
C5 0.0281(8) 0.0306(7) 0.0200(7) 0.0015(6) 0.0026(6) -0.0066(6)
C6 0.0246(7) 0.0200(6) 0.0205(6) -0.0030(5) 0.0053(5) -0.0031(5)
C7 0.0273(7) 0.0283(7) 0.0166(6) -0.0052(6) 0.0042(6) -0.0016(6)
C8 0.0310(8) 0.0312(7) 0.0232(7) -0.0069(6) 0.0123(6) -0.0067(6)
C9 0.0247(7) 0.0246(7) 0.0326(8) 0.0000(6) 0.0099(6) -0.0102(6)
C10 0.0273(7) 0.0159(6) 0.0278(7) 0.0002(5) 0.0068(6) -0.0034(5)
C11 0.0251(7) 0.0227(7) 0.0205(6) -0.0034(5) 0.0063(6) -0.0028(5)
O1 0.0243(5) 0.0365(6) 0.0279(5) -0.0044(5) 0.0081(4) 0.0084(5)
O2 0.0249(6) 0.0528(8) 0.0310(6) 0.0027(5) 0.0047(5) 0.0106(5)
C12 0.0295(8) 0.0440(9) 0.0350(8) -0.0062(7) 0.0148(7) 0.0057(7)
N1 0.0276(8) 0.0502(10) 0.0389(8) -0.0051(7) 0.0153(7) -0.0138(7)

loop_
_atom_type_symbol
_atom_type_description
_atom_type_scat_dispersion_real
_atom_type_scat_dispersion_imag
_atom_type_scat_source
C C 0.0033 0.0016 'International Tables Vol C Tables 4.2.6.8 and 6.1.1.4'
H H 0.0000 0.0000 'International Tables Vol C Tables 4.2.6.8 and 6.1.1.4'
N N 0.0061 0.0033 'International Tables Vol C Tables 4.2.6.8 and 6.1.1.4'
O O 0.0106 0.0060 'International Tables Vol C Tables 4.2.6.8 and 6.1.1.4'
Fe Fe 0.3463 0.8444 'International Tables Vol C Tables 4.2.6.8 and 6.1.1.4'

loop_
_geom_angle_atom_site_label_1
_geom_angle_atom_site_label_2
_geom_angle_atom_site_label_3
_geom_angle_site_symmetry_1
_geom_angle_site_symmetry_3
_geom_angle
_geom_angle_publ_flag
C3 Fe1 C4 . . 40.84(7) no
C3 Fe1 C10 . . 163.27(6) no
C4 Fe1 C10 . . 125.46(6) no
C3 Fe1 C6 . . 154.17(6) no
C4 Fe1 C6 . . 163.59(6) no
C10 Fe1 C6 . . 41.34(6) no
C3 Fe1 C2 . . 41.07(6) no
C4 Fe1 C2 . . 68.46(6) no
C10 Fe1 C2 . . 153.85(6) no
C6 Fe1 C2 . . 119.49(6) no
C3 Fe1 C7 . . 119.30(7) no
C4 Fe1 C7 . . 153.87(6) no
C10 Fe1 C7 . . 69.40(6) no
C6 Fe1 C7 . . 41.16(6) no
C2 Fe1 C7 . . 108.05(6) no
C3 Fe1 C9 . . 126.14(6) no
C4 Fe1 C9 . . 107.55(6) no
C10 Fe1 C9 . . 40.78(6) no
C6 Fe1 C9 . . 68.65(6) no
C2 Fe1 C9 . . 164.35(7) no
C7 Fe1 C9 . . 68.46(6) no
C3 Fe1 C5 . . 68.52(7) no
C4 Fe1 C5 . . 40.71(6) no
C10 Fe1 C5 . . 107.08(6) no
C6 Fe1 C5 . . 126.11(6) no
C2 Fe1 C5 . . 67.83(6) no
C7 Fe1 C5 . . 164.01(6) no
C9 Fe1 C5 . . 119.73(6) no
C3 Fe1 C8 . . 107.87(7) no
C4 Fe1 C8 . . 119.83(6) no
C10 Fe1 C8 . . 68.68(6) no
C6 Fe1 C8 . . 68.38(6) no
C2 Fe1 C8 . . 127.13(7) no
C7 Fe1 C8 . . 40.31(6) no
C9 Fe1 C8 . . 40.55(6) no
C5 Fe1 C8 . . 154.36(7) no
C3 Fe1 C1 . . 67.94(6) no
C4 Fe1 C1 . . 67.67(6) no
C10 Fe1 C1 . . 119.77(6) no
C6 Fe1 C1 . . 108.35(6) no
C2 Fe1 C1 . . 39.89(6) no
C7 Fe1 C1 . . 127.22(6) no
C9 Fe1 C1 . . 154.14(6) no
C5 Fe1 C1 . . 39.93(6) no
C8 Fe1 C1 . . 164.27(6) no
N1 C1 C2 . . 126.78(15) no
N1 C1 C5 . . 125.39(16) no
C2 C1 C5 . . 107.78(14) no
N1 C1 Fe1 . . 130.94(11) no
C2 C1 Fe1 . . 68.12(8) no
C5 C1 Fe1 . . 68.41(8) no
C1 C2 C3 . . 108.30(14) no
C1 C2 Fe1 . . 71.99(8) no
C3 C2 Fe1 . . 68.64(8) no
C1 C2 H2A . . 125.8 no
C3 C2 H2A . . 125.8 no
Fe1 C2 H2A . . 125.8 no
C4 C3 C2 . . 107.45(14) no
C4 C3 Fe1 . . 69.61(9) no
C2 C3 Fe1 . . 70.29(8) no
C4 C3 H3 . . 126.3 no
C2 C3 H3 . . 126.3 no
Fe1 C3 H3 . . 126.3 no
C3 C4 C5 . . 108.35(14) no
C3 C4 Fe1 . . 69.56(9) no
C5 C4 Fe1 . . 70.75(8) no
C3 C4 H4 . . 125.8 no
C5 C4 H4 . . 125.8 no
Fe1 C4 H4 . . 125.8 no
C1 C5 C4 . . 108.07(14) no
C1 C5 Fe1 . . 71.67(8) no
C4 C5 Fe1 . . 68.54(8) no
C1 C5 H5 . . 126.0 no
C4 C5 H5 . . 126.0 no
Fe1 C5 H5 . . 126.0 no
C10 C6 C7 . . 108.09(13) no
C10 C6 C11 . . 127.98(13) no
C7 C6 C11 . . 123.85(13) no
C10 C6 Fe1 . . 69.26(8) no
C7 C6 Fe1 . . 70.01(8) no
C11 C6 Fe1 . . 123.88(10) no
C8 C7 C6 . . 107.60(13) no
C8 C7 Fe1 . . 70.31(8) no
C6 C7 Fe1 . . 68.84(8) no
C8 C7 H7 . . 126.2 no
C6 C7 H7 . . 126.2 no
Fe1 C7 H7 . . 126.2 no
C7 C8 C9 . . 108.49(13) no
C7 C8 Fe1 . . 69.38(8) no
C9 C8 Fe1 . . 69.28(8) no
C7 C8 H8 . . 125.7 no
C9 C8 H8 . . 125.7 no
Fe1 C8 H8 . . 125.7 no
C10 C9 C8 . . 108.43(13) no
C10 C9 Fe1 . . 68.94(8) no
C8 C9 Fe1 . . 70.18(8) no
C10 C9 H9 . . 125.8 no
C8 C9 H9 . . 125.8 no
Fe1 C9 H9 . . 125.8 no
C9 C10 C6 . . 107.38(13) no
C9 C10 Fe1 . . 70.28(8) no
C6 C10 Fe1 . . 69.40(8) no
C9 C10 H10 . . 126.3 no
C6 C10 H10 . . 126.3 no
Fe1 C10 H10 . . 126.3 no
O2 C11 O1 . . 123.03(13) yes
O2 C11 C6 . . 124.03(13) yes
O1 C11 C6 . . 112.94(12) yes
C11 O1 C12 . . 115.59(12) yes
O1 C12 H12A . . 109.5 no
O1 C12 H12B . . 109.5 no
H12A C12 H12B . . 109.5 no
O1 C12 H12C . . 109.5 no
H12A C12 H12C . . 109.5 no
H12B C12 H12C . . 109.5 no
C1 N1 H1 . . 112.4(17) yes
C1 N1 H2 . . 115.1(16) yes
H1 N1 H2 . . 113(2) yes

loop_
_geom_bond_atom_site_label_1
_geom_bond_atom_site_label_2
_geom_bond_site_symmetry_2
_geom_bond_distance
_geom_bond_publ_flag
Fe1 C1 . 2.1021(14) no
Fe1 C2 . 2.0513(14) no
Fe1 C3 . 2.0293(15) no
Fe1 C4 . 2.0300(15) no
Fe1 C5 . 2.0591(14) no
Fe1 C6 . 2.0358(14) no
Fe1 C7 . 2.0515(14) no
Fe1 C8 . 2.0637(14) no
Fe1 C9 . 2.0517(14) no
Fe1 C10 . 2.0340(14) no
C1 N1 . 1.396(2) y
C1 C2 . 1.418(2) no
C1 C5 . 1.421(2) no
C2 C3 . 1.432(2) no
C2 H2A . 1.0000 no
C3 C4 . 1.416(2) no
C3 H3 . 1.0000 no
C4 C5 . 1.423(2) no
C4 H4 . 1.0000 no
C5 H5 . 1.0000 no
C6 C10 . 1.437(2) no
C6 C7 . 1.437(2) no
C6 C11 . 1.469(2) y
C7 C8 . 1.418(2) no
C7 H7 . 1.0000 no
C8 C9 . 1.426(2) no
C8 H8 . 1.0000 no
C9 C10 . 1.424(2) no
C9 H9 . 1.0000 no
C10 H10 . 1.0000 no
C11 O2 . 1.2133(17) yes
C11 O1 . 1.3390(17) yes
O1 C12 . 1.4501(18) yes
C12 H12A . 0.9800 no
C12 H12B . 0.9800 no
C12 H12C . 0.9800 no
N1 H1 . 0.831(16) yes
N1 H2 . 0.869(16) yes

loop_
_geom_hbond_atom_site_label_D
_geom_hbond_atom_site_label_H
_geom_hbond_atom_site_label_A
_geom_hbond_site_symmetry_A
_geom_hbond_distance_DH
_geom_hbond_distance_HA
_geom_hbond_distance_DA
_geom_hbond_angle_DHA
N1 H1 O2 3_556 0.831(16) 2.212(17) 3.028(2) 167(2)
C12 H12A O2 4_556 0.98 2.49 3.283(2) 137.8

loop_
_geom_torsion_atom_site_label_1
_geom_torsion_atom_site_label_2
_geom_torsion_atom_site_label_3
_geom_torsion_atom_site_label_4
_geom_torsion_site_symmetry_1
_geom_torsion_site_symmetry_2
_geom_torsion_site_symmetry_3
_geom_torsion_site_symmetry_4
_geom_torsion
_geom_torsion_publ_flag
C3 Fe1 C1 N1 . . . . 158.79(18) no
C4 Fe1 C1 N1 . . . . -156.94(18) no
C10 Fe1 C1 N1 . . . . -37.75(18) no
C6 Fe1 C1 N1 . . . . 6.06(18) no
C2 Fe1 C1 N1 . . . . 120.4(2) no
C7 Fe1 C1 N1 . . . . 47.97(19) no
C9 Fe1 C1 N1 . . . . -72.7(2) no
C5 Fe1 C1 N1 . . . . -118.8(2) no
C8 Fe1 C1 N1 . . . . 81.3(3) no
C3 Fe1 C1 C2 . . . . 38.40(9) no
C4 Fe1 C1 C2 . . . . 82.67(10) no
C10 Fe1 C1 C2 . . . . -158.14(9) no
C6 Fe1 C1 C2 . . . . -114.32(9) no
C7 Fe1 C1 C2 . . . . -72.41(11) no
C9 Fe1 C1 C2 . . . . 166.94(12) no
C5 Fe1 C1 C2 . . . . 120.85(13) no
C8 Fe1 C1 C2 . . . . -39.1(2) no
C3 Fe1 C1 C5 . . . . -82.44(10) no
C4 Fe1 C1 C5 . . . . -38.17(10) no
C10 Fe1 C1 C5 . . . . 81.01(10) no
C6 Fe1 C1 C5 . . . . 124.83(9) no
C2 Fe1 C1 C5 . . . . -120.85(13) no
C7 Fe1 C1 C5 . . . . 166.74(9) no
C9 Fe1 C1 C5 . . . . 46.09(17) no
C8 Fe1 C1 C5 . . . . -159.9(2) no
N1 C1 C2 C3 . . . . 175.17(14) no
C5 C1 C2 C3 . . . . -2.31(16) no
Fe1 C1 C2 C3 . . . . -59.28(10) no
N1 C1 C2 Fe1 . . . . -125.56(15) no
C5 C1 C2 Fe1 . . . . 56.96(10) no
C3 Fe1 C2 C1 . . . . -118.79(13) no
C4 Fe1 C2 C1 . . . . -80.53(10) no
C10 Fe1 C2 C1 . . . . 47.16(18) no
C6 Fe1 C2 C1 . . . . 83.53(10) no
C7 Fe1 C2 C1 . . . . 127.03(9) no
C9 Fe1 C2 C1 . . . . -158.6(2) no
C5 Fe1 C2 C1 . . . . -36.51(9) no
C8 Fe1 C2 C1 . . . . 167.63(9) no
C4 Fe1 C2 C3 . . . . 38.27(10) no
C10 Fe1 C2 C3 . . . . 165.96(13) no
C6 Fe1 C2 C3 . . . . -157.67(9) no
C7 Fe1 C2 C3 . . . . -114.18(10) no
C9 Fe1 C2 C3 . . . . -39.8(3) no
C5 Fe1 C2 C3 . . . . 82.28(10) no
C8 Fe1 C2 C3 . . . . -73.57(11) no
C1 Fe1 C2 C3 . . . . 118.79(13) no
C1 C2 C3 C4 . . . . 1.42(17) no
Fe1 C2 C3 C4 . . . . -59.95(10) no
C1 C2 C3 Fe1 . . . . 61.38(10) no
C10 Fe1 C3 C4 . . . . -40.0(3) no
C6 Fe1 C3 C4 . . . . 167.62(12) no
C2 Fe1 C3 C4 . . . . 118.24(13) no
C7 Fe1 C3 C4 . . . . -157.69(9) no
C9 Fe1 C3 C4 . . . . -74.10(11) no
C5 Fe1 C3 C4 . . . . 37.77(9) no
C8 Fe1 C3 C4 . . . . -115.23(10) no
C1 Fe1 C3 C4 . . . . 80.91(10) no
C4 Fe1 C3 C2 . . . . -118.24(13) no
C10 Fe1 C3 C2 . . . . -158.2(2) no
C6 Fe1 C3 C2 . . . . 49.38(18) no
C7 Fe1 C3 C2 . . . . 84.07(10) no
C9 Fe1 C3 C2 . . . . 167.67(9) no
C5 Fe1 C3 C2 . . . . -80.46(10) no
C8 Fe1 C3 C2 . . . . 126.53(10) no
C1 Fe1 C3 C2 . . . . -37.33(9) no
C2 C3 C4 C5 . . . . 0.02(16) no
Fe1 C3 C4 C5 . . . . -60.37(10) no
C2 C3 C4 Fe1 . . . . 60.39(10) no
C10 Fe1 C4 C3 . . . . 166.88(9) no
C6 Fe1 C4 C3 . . . . -160.69(18) no
C2 Fe1 C4 C3 . . . . -38.48(9) no
C7 Fe1 C4 C3 . . . . 48.74(18) no
C9 Fe1 C4 C3 . . . . 125.46(9) no
C5 Fe1 C4 C3 . . . . -119.08(13) no
C8 Fe1 C4 C3 . . . . 82.96(11) no
C1 Fe1 C4 C3 . . . . -81.62(10) no
C3 Fe1 C4 C5 . . . . 119.08(13) no
C10 Fe1 C4 C5 . . . . -74.04(11) no
C6 Fe1 C4 C5 . . . . -41.6(2) no
C2 Fe1 C4 C5 . . . . 80.60(10) no
C7 Fe1 C4 C5 . . . . 167.82(13) no
C9 Fe1 C4 C5 . . . . -115.46(9) no
C8 Fe1 C4 C5 . . . . -157.96(9) no
C1 Fe1 C4 C5 . . . . 37.46(9) no
N1 C1 C5 C4 . . . . -175.20(14) no
C2 C1 C5 C4 . . . . 2.32(16) no
Fe1 C1 C5 C4 . . . . 59.11(10) no
N1 C1 C5 Fe1 . . . . 125.69(15) no
C2 C1 C5 Fe1 . . . . -56.79(10) no
C3 C4 C5 C1 . . . . -1.45(16) no
Fe1 C4 C5 C1 . . . . -61.07(10) no
C3 C4 C5 Fe1 . . . . 59.63(10) no
C3 Fe1 C5 C1 . . . . 80.88(10) no
C4 Fe1 C5 C1 . . . . 118.77(13) no
C10 Fe1 C5 C1 . . . . -116.24(9) no
C6 Fe1 C5 C1 . . . . -74.66(11) no
C2 Fe1 C5 C1 . . . . 36.48(9) no
C7 Fe1 C5 C1 . . . . -41.5(3) no
C9 Fe1 C5 C1 . . . . -158.78(9) no
C8 Fe1 C5 C1 . . . . 167.57(13) no
C3 Fe1 C5 C4 . . . . -37.89(9) no
C10 Fe1 C5 C4 . . . . 124.99(9) no
C6 Fe1 C5 C4 . . . . 166.57(9) no
C2 Fe1 C5 C4 . . . . -82.29(10) no
C7 Fe1 C5 C4 . . . . -160.3(2) no
C9 Fe1 C5 C4 . . . . 82.45(11) no
C8 Fe1 C5 C4 . . . . 48.80(19) no
C1 Fe1 C5 C4 . . . . -118.77(13) no
C3 Fe1 C6 C10 . . . . 168.36(13) no
C4 Fe1 C6 C10 . . . . -41.4(2) no
C2 Fe1 C6 C10 . . . . -156.69(9) no
C7 Fe1 C6 C10 . . . . 119.41(12) no
C9 Fe1 C6 C10 . . . . 38.14(9) no
C5 Fe1 C6 C10 . . . . -73.82(10) no
C8 Fe1 C6 C10 . . . . 81.86(9) no
C1 Fe1 C6 C10 . . . . -114.52(9) no
C3 Fe1 C6 C7 . . . . 48.95(17) no
C4 Fe1 C6 C7 . . . . -160.81(19) no
C10 Fe1 C6 C7 . . . . -119.41(12) no
C2 Fe1 C6 C7 . . . . 83.90(10) no
C9 Fe1 C6 C7 . . . . -81.27(10) no
C5 Fe1 C6 C7 . . . . 166.78(9) no
C8 Fe1 C6 C7 . . . . -37.54(9) no
C1 Fe1 C6 C7 . . . . 126.08(9) no
C3 Fe1 C6 C11 . . . . -69.06(19) no
C4 Fe1 C6 C11 . . . . 81.2(2) no
C10 Fe1 C6 C11 . . . . 122.57(15) no
C2 Fe1 C6 C11 . . . . -34.11(14) no
C7 Fe1 C6 C11 . . . . -118.02(16) no
C9 Fe1 C6 C11 . . . . 160.71(14) no
C5 Fe1 C6 C11 . . . . 48.76(14) no
C8 Fe1 C6 C11 . . . . -155.56(14) no
C1 Fe1 C6 C11 . . . . 8.06(14) no
C10 C6 C7 C8 . . . . 0.88(16) no
C11 C6 C7 C8 . . . . 177.92(13) no
Fe1 C6 C7 C8 . . . . 59.87(10) no
C10 C6 C7 Fe1 . . . . -58.99(9) no
C11 C6 C7 Fe1 . . . . 118.05(13) no
C3 Fe1 C7 C8 . . . . 83.25(11) no
C4 Fe1 C7 C8 . . . . 48.94(18) no
C10 Fe1 C7 C8 . . . . -80.95(10) no
C6 Fe1 C7 C8 . . . . -118.88(13) no
C2 Fe1 C7 C8 . . . . 126.67(10) no
C9 Fe1 C7 C8 . . . . -37.11(9) no
C5 Fe1 C7 C8 . . . . -161.0(2) no
C1 Fe1 C7 C8 . . . . 166.68(9) no
C3 Fe1 C7 C6 . . . . -157.87(9) no
C4 Fe1 C7 C6 . . . . 167.82(12) no
C10 Fe1 C7 C6 . . . . 37.93(8) no
C2 Fe1 C7 C6 . . . . -114.45(9) no
C9 Fe1 C7 C6 . . . . 81.77(9) no
C5 Fe1 C7 C6 . . . . -42.1(3) no
C8 Fe1 C7 C6 . . . . 118.88(13) no
C1 Fe1 C7 C6 . . . . -74.44(11) no
C6 C7 C8 C9 . . . . -0.58(16) no
Fe1 C7 C8 C9 . . . . 58.37(10) no
C6 C7 C8 Fe1 . . . . -58.94(10) no
C3 Fe1 C8 C7 . . . . -114.50(10) no
C4 Fe1 C8 C7 . . . . -157.50(9) no
C10 Fe1 C8 C7 . . . . 82.89(10) no
C6 Fe1 C8 C7 . . . . 38.31(9) no
C2 Fe1 C8 C7 . . . . -73.04(11) no
C9 Fe1 C8 C7 . . . . 120.31(13) no
C5 Fe1 C8 C7 . . . . 168.05(13) no
C1 Fe1 C8 C7 . . . . -42.6(3) no
C3 Fe1 C8 C9 . . . . 125.19(9) no
C4 Fe1 C8 C9 . . . . 82.20(10) no
C10 Fe1 C8 C9 . . . . -37.42(8) no
C6 Fe1 C8 C9 . . . . -82.00(9) no
C2 Fe1 C8 C9 . . . . 166.65(9) no
C7 Fe1 C8 C9 . . . . -120.31(13) no
C5 Fe1 C8 C9 . . . . 47.75(18) no
C1 Fe1 C8 C9 . . . . -162.90(19) no
C7 C8 C9 C10 . . . . 0.05(16) no
Fe1 C8 C9 C10 . . . . 58.48(10) no
C7 C8 C9 Fe1 . . . . -58.43(10) no
C3 Fe1 C9 C10 . . . . 165.68(9) no
C4 Fe1 C9 C10 . . . . 124.41(9) no
C6 Fe1 C9 C10 . . . . -38.65(8) no
C2 Fe1 C9 C10 . . . . -163.0(2) no
C7 Fe1 C9 C10 . . . . -83.03(9) no
C5 Fe1 C9 C10 . . . . 81.71(10) no
C8 Fe1 C9 C10 . . . . -119.93(12) no
C1 Fe1 C9 C10 . . . . 49.54(17) no
C3 Fe1 C9 C8 . . . . -74.39(11) no
C4 Fe1 C9 C8 . . . . -115.66(9) no
C10 Fe1 C9 C8 . . . . 119.93(12) no
C6 Fe1 C9 C8 . . . . 81.28(9) no
C2 Fe1 C9 C8 . . . . -43.0(3) no
C7 Fe1 C9 C8 . . . . 36.91(9) no
C5 Fe1 C9 C8 . . . . -158.36(9) no
C1 Fe1 C9 C8 . . . . 169.47(12) no
C8 C9 C10 C6 . . . . 0.50(16) no
Fe1 C9 C10 C6 . . . . 59.74(9) no
C8 C9 C10 Fe1 . . . . -59.24(10) no
C7 C6 C10 C9 . . . . -0.85(15) no
C11 C6 C10 C9 . . . . -177.73(13) no
Fe1 C6 C10 C9 . . . . -60.30(9) no
C7 C6 C10 Fe1 . . . . 59.45(10) no
C11 C6 C10 Fe1 . . . . -117.43(14) no
C3 Fe1 C10 C9 . . . . -43.9(3) no
C4 Fe1 C10 C9 . . . . -74.98(11) no
C6 Fe1 C10 C9 . . . . 118.28(12) no
C2 Fe1 C10 C9 . . . . 169.68(13) no
C7 Fe1 C10 C9 . . . . 80.51(9) no
C5 Fe1 C10 C9 . . . . -115.98(9) no
C8 Fe1 C10 C9 . . . . 37.21(9) no
C1 Fe1 C10 C9 . . . . -157.52(9) no
C3 Fe1 C10 C6 . . . . -162.2(2) no
C4 Fe1 C10 C6 . . . . 166.74(8) no
C2 Fe1 C10 C6 . . . . 51.40(17) no
C7 Fe1 C10 C6 . . . . -37.77(8) no
C9 Fe1 C10 C6 . . . . -118.28(12) no
C5 Fe1 C10 C6 . . . . 125.74(8) no
C8 Fe1 C10 C6 . . . . -81.07(9) no
C1 Fe1 C10 C6 . . . . 84.20(9) no
C10 C6 C11 O2 . . . . -171.48(14) no
C7 C6 C11 O2 . . . . 12.1(2) no
Fe1 C6 C11 O2 . . . . 99.48(16) no
C10 C6 C11 O1 . . . . 7.9(2) no
C7 C6 C11 O1 . . . . -168.49(13) no
Fe1 C6 C11 O1 . . . . -81.09(15) no
O2 C11 O1 C12 . . . . -4.9(2) no
C6 C11 O1 C12 . . . . 175.68(12) no
